data_7158999
loop_
_publ_author_name
'Arsenov, Mikhail A.'
'Stoletova, Nadezhda V.'
'Savel'yeva, Tat'yana F.'
'Smol'yakov, Alexander F.'
'Maleev, Victor I.'
'Loginov, Dmitry A.'
'Larionov, Vladimir A.'

_publ_section_title
;
 An asymmetric metal-templated route to amino acids with an isoquinolone
 core via a Rh(iii)-catalyzed coupling of aryl hydroxamates with chiral
 propargylglycine Ni(ii) complexes
;
_journal_name_full 'Organic &amp; Biomolecular Chemistry'
_journal_paper_doi 10.1039/D2OB01970A
_journal_year 2022
_chemical_absolute_configuration ad
_chemical_formula_moiety 'C45 H37 F3 N4 Ni O4, 0.5(C H Cl3)'
_chemical_formula_sum 'C45.5 H37.5 Cl1.5 F3 N4 Ni O4'
_chemical_formula_weight 873.18
_space_group_crystal_system orthorhombic
_space_group_IT_number 19
_space_group_name_Hall 'P 2ac 2ab'
_space_group_name_H-M_alt 'P 21 21 21'
_atom_sites_solution_hydrogens geom
_atom_sites_solution_primary dual
_audit_creation_date 2022-08-16
_audit_creation_method
;
Olex2 1.5
(compiled 2022.04.07 svn.rca3783a0 for OlexSys, GUI svn.r6498)
;
_audit_update_record
;
2022-08-24 deposited with the CCDC.	2022-11-11 downloaded from the CCDC.
;
_cell_angle_alpha 90
_cell_angle_beta 90
_cell_angle_gamma 90
_cell_formula_units_Z 8
_cell_length_a 15.529(2)
_cell_length_b 19.627(3)
_cell_length_c 31.278(4)
_cell_measurement_reflns_used 9844
_cell_measurement_temperature 120
_cell_measurement_theta_max 28.212
_cell_measurement_theta_min 2.21
_cell_volume 9533(2)
_computing_cell_refinement 'SAINT V8.40B (?, 2016)'
_computing_data_reduction 'SAINT V8.40B (?, 2016)'
_computing_molecular_graphics 'Olex2 1.5 (Dolomanov et al., 2009)'
_computing_publication_material 'Olex2 1.5 (Dolomanov et al., 2009)'
_computing_structure_refinement 'XL  (Sheldrick, 2008)'
_computing_structure_solution 'SHELXT 2018/2 (Sheldrick, 2018)'
_diffrn_ambient_temperature 120
_diffrn_measured_fraction_theta_full 0.999
_diffrn_measured_fraction_theta_max 0.999
_diffrn_measurement_device_type 'Bruker APEX-II CCD'
_diffrn_measurement_method '\f and \w scans'
_diffrn_radiation_type MoK\a
_diffrn_radiation_wavelength 0.71073
_diffrn_reflns_av_R_equivalents 0.1473
_diffrn_reflns_av_unetI/netI 0.0918
_diffrn_reflns_Laue_measured_fraction_full 0.999
_diffrn_reflns_Laue_measured_fraction_max 0.999
_diffrn_reflns_limit_h_max 19
_diffrn_reflns_limit_h_min -19
_diffrn_reflns_limit_k_max 24
_diffrn_reflns_limit_k_min -24
_diffrn_reflns_limit_l_max 38
_diffrn_reflns_limit_l_min -38
_diffrn_reflns_number 172297
_diffrn_reflns_point_group_measured_fraction_full 0.999
_diffrn_reflns_point_group_measured_fraction_max 0.999
_diffrn_reflns_theta_full 25.242
_diffrn_reflns_theta_max 26.000
_diffrn_reflns_theta_min 1.464
_diffrn_source_current 30.0
_diffrn_source_power 1.5
_diffrn_source_voltage 50.0
_diffrn_standards_number 0
_exptl_absorpt_coefficient_mu 0.545
_exptl_absorpt_correction_T_max 0.3803
_exptl_absorpt_correction_T_min 0.2599
_exptl_absorpt_correction_type multi-scan
_exptl_absorpt_process_details
;
SADABS-2016/2 (Bruker,2016/2) was used for absorption correction.
wR2(int) was 0.1624 before and 0.1031 after correction.
The Ratio of minimum to maximum transmission is 0.6834.
The \l/2 correction factor is Not present.
;
_exptl_crystal_colour red
_exptl_crystal_colour_primary red
_exptl_crystal_density_diffrn 1.217
_exptl_crystal_description plate
_exptl_crystal_F_000 3608
_exptl_crystal_size_max 0.31
_exptl_crystal_size_mid 0.18
_exptl_crystal_size_min 0.04
_refine_diff_density_max 1.908
_refine_diff_density_min -0.783
_refine_diff_density_rms 0.136
_refine_ls_abs_structure_details
;
 Flack x determined using 5249 quotients [(I+)-(I-)]/[(I+)+(I-)]
 (Parsons, Flack and Wagner, Acta Cryst. B69 (2013) 249-259).
;
_refine_ls_abs_structure_Flack 0.139(7)
_refine_ls_extinction_method none
_refine_ls_goodness_of_fit_ref 1.019
_refine_ls_hydrogen_treatment constr
_refine_ls_matrix_type full
_refine_ls_number_parameters 1051
_refine_ls_number_reflns 18714
_refine_ls_number_restraints 12
_refine_ls_restrained_S_all 1.019
_refine_ls_R_factor_all 0.1194
_refine_ls_R_factor_gt 0.0998
_refine_ls_shift/su_max 0.000
_refine_ls_shift/su_mean 0.000
_refine_ls_structure_factor_coef Fsqd
_refine_ls_weighting_details 'w=1/[\s^2^(Fo^2^)+(0.1388P)^2^+50.8436P] where P=(Fo^2^+2Fc^2^)/3'
_refine_ls_weighting_scheme calc
_refine_ls_wR_factor_gt 0.2545
_refine_ls_wR_factor_ref 0.2693
_reflns_Friedel_coverage 0.839
_reflns_Friedel_fraction_full 0.998
_reflns_Friedel_fraction_max 0.999
_reflns_number_gt 14927
_reflns_number_total 18714
_reflns_threshold_expression 'I > 2\s(I)'
_cod_data_source_file d2ob01970a2.cif
_cod_data_source_block sr_4ha
_cod_depositor_comments
;

2024-10-30
Z value and formula fixed to values more according to usual
chemical conventions.                 miguel
;
_cod_original_formula_sum 'C91 H75 Cl3 F6 N8 Ni2 O8'
_cod_original_formula_weight 1746.36
_cod_original_formula_moiety '2(C45 H37 F3 N4 Ni O4), C H Cl3'
_cod_original_formula_units_Z 4
_cod_database_code 7158999
_shelx_shelxl_version_number 2018/3
_shelx_space_group_comment
;
The symmetry employed for this shelxl refinement is uniquely defined
by the following loop, which should always be used as a source of
symmetry information in preference to the above space-group names.
They are only intended as comments.
;
_olex2_refinement_description
;
1. Fixed Uiso
 At 1.2 times of:
  All C(H) groups, All C(H,H) groups, All N(H) groups
2. Uiso/Uaniso restraints and constraints
Uanis(C26B) \\sim Ueq: with sigma of 0.001 and sigma for terminal atoms of 0.002
Uanis(F2B) \\sim Ueq: with sigma of 0.001 and sigma for terminal atoms of 0.002
3.a Ternary CH refined with riding coordinates:
 C34A(H34A), C36B(H36B), C1S(H1S)
3.b Secondary CH2 refined with riding coordinates:
 C13B(H13A,H13B), C3A(H3AA,H3AB), C13A(H13C,H13D), C40B(H40A,H40B), C36A(H36A,
 H36C), C35A(H35A,H35B), C37A(H37C,H37D), C37B(H37A,H37B), C38A(H38C,H38D),
 C3B(H3BA,H3BB), C38B(H38A,H38B), C39B(H39A,H39B)
3.c Aromatic/amide H refined with riding coordinates:
 C19A(H19A), C18A(H18A), C11B(H11B), C11A(H11A), N4B(H4B), C42B(H42B),
 C20B(H20B), C26A(H26A), C44A(H44A), C22A(H22A), C5A(H5A), C16B(H16B),
 C15A(H15A), C5B(H5B), C45A(H45A), N4A(H4A), C15B(H15B), C33B(H33B), C8A(H8A),
 C30A(H30A), C43B(H43B), C29A(H29A), C10A(H10A), C8B(H8B), C16A(H16A), C9B(H9B),
  C10B(H10B), C19B(H19B), C9A(H9A), C44B(H44B), C28A(H28A), C25A(H25A),
 C30B(H30B), C31A(H31A), C46B(H46B), C45B(H45B), C23A(H23A), C31B(H31B),
 C43A(H43A), C32B(H32B), C26B(H26B), C27B(H27B), C23B(H23B), C24B(H24B),
 C25B(H25B), C24A(H24A), C40A(H40C), C41A(H41A)
3.d Fitted hexagon refined as free rotating group:
 C26B(C27B,C22B,C23B,C24B,C25B)
;
_smtbx_masks_void_probe_radius 1.2
_smtbx_masks_void_truncation_radius 1.2
_olex2_submission_special_instructions 'No special instructions were received'

loop_
_space_group_symop_operation_xyz
'x, y, z'
'-x+1/2, -y, z+1/2'
'-x, y+1/2, -z+1/2'
'x+1/2, -y+1/2, -z'

loop_
_atom_site_label
_atom_site_type_symbol
_atom_site_fract_x
_atom_site_fract_y
_atom_site_fract_z
_atom_site_U_iso_or_equiv
_atom_site_adp_type
_atom_site_occupancy
_atom_site_site_symmetry_order
_atom_site_calc_flag
_atom_site_refinement_flags_posn
_atom_site_refinement_flags_adp
_atom_site_refinement_flags_occupancy
_atom_site_disorder_assembly
_atom_site_disorder_group
Ni1B Ni 0.09885(8) 0.24844(6) 0.13327(4) 0.0210(3) Uani 1 1 d . . . . .
Ni1A Ni 0.44523(8) 0.37980(6) 0.43487(4) 0.0207(3) Uani 1 1 d . . . . .
Cl1S Cl 0.7344(3) 0.2604(2) 0.35511(16) 0.0767(14) Uani 1 1 d . . . . .
Cl2S Cl 0.5845(5) 0.3064(3) 0.31047(19) 0.0977(19) Uani 1 1 d . . . . .
Cl3S Cl 0.7521(5) 0.3781(3) 0.3016(2) 0.111(2) Uani 1 1 d . . . . .
O2A O 0.6182(5) 0.4752(4) 0.3711(3) 0.0300(17) Uani 1 1 d . . . . .
O1B O 0.2021(5) 0.2328(4) 0.1059(2) 0.0287(17) Uani 1 1 d . . . . .
O2B O 0.2925(6) 0.1516(4) 0.0875(3) 0.039(2) Uani 1 1 d . . . . .
N3A N 0.4874(6) 0.2888(4) 0.4480(3) 0.0216(18) Uani 1 1 d . . . . .
O1A O 0.5418(5) 0.3954(4) 0.4032(2) 0.0280(17) Uani 1 1 d . . . . .
N1B N 0.1127(6) 0.1637(4) 0.1607(3) 0.0248(19) Uani 1 1 d . . . . .
N1A N 0.4066(6) 0.4656(4) 0.4167(3) 0.0248(18) Uani 1 1 d . . . . .
N2A N 0.3497(6) 0.3573(4) 0.4685(3) 0.0219(18) Uani 1 1 d . . . . .
O4B O 0.3950(8) 0.2529(5) 0.2979(3) 0.062(3) Uani 1 1 d . . . . .
C2A C 0.4796(7) 0.5056(5) 0.3961(3) 0.022(2) Uani 1 1 d . . . . .
O3A O 0.3255(6) 0.2905(4) 0.5299(3) 0.038(2) Uani 1 1 d . . . . .
O3B O -0.1234(6) 0.3415(5) 0.1434(4) 0.056(3) Uani 1 1 d . . . . .
N2B N -0.0044(6) 0.2712(4) 0.1580(3) 0.0221(18) Uani 1 1 d . . . . .
N3B N 0.0962(6) 0.3397(4) 0.1058(3) 0.0240(18) Uani 1 1 d . . . . .
C13B C 0.1441(7) 0.0677(6) 0.1091(4) 0.029(2) Uani 1 1 d . . . . .
H13A H 0.190481 0.044601 0.094288 0.034 Uiso 1 1 calc R U . . .
H13B H 0.115532 0.034407 0.127093 0.034 Uiso 1 1 calc R U . . .
C4B C 0.2959(7) 0.1340(5) 0.2007(3) 0.025(2) Uani 1 1 d . . . . .
C19A C 0.4948(7) 0.5108(5) 0.5032(4) 0.026(2) Uani 1 1 d . . . . .
H19A H 0.435480 0.512448 0.499333 0.031 Uiso 1 1 calc R U . . .
O4A O 0.3122(8) 0.3803(5) 0.2243(3) 0.064(3) Uani 1 1 d . . . . .
C12B C 0.3463(8) 0.1001(5) 0.2339(4) 0.029(2) Uani 1 1 d . . . . .
C1B C 0.2329(7) 0.1730(6) 0.1082(3) 0.025(2) Uani 1 1 d . . . . .
C3A C 0.4581(8) 0.5412(6) 0.3532(4) 0.031(2) Uani 1 1 d . . . . .
H3AA H 0.419403 0.578790 0.359239 0.037 Uiso 1 1 calc R U . . .
H3AB H 0.510970 0.560733 0.342032 0.037 Uiso 1 1 calc R U . . .
C12A C 0.3856(7) 0.5319(5) 0.2801(4) 0.028(2) Uani 1 1 d . . . . .
C18A C 0.5249(7) 0.4859(5) 0.5403(4) 0.028(2) Uani 1 1 d . . . . .
H18A H 0.487472 0.470446 0.561347 0.034 Uiso 1 1 calc R U . . .
F3A F 0.7299(9) 0.4467(11) 0.5896(4) 0.144(8) Uani 1 1 d . . . . .
C27A C 0.2622(7) 0.4538(5) 0.4462(3) 0.024(2) Uani 1 1 d . . . . .
C11B C 0.3664(8) 0.0327(6) 0.2342(4) 0.033(3) Uani 1 1 d . . . . .
H11B H 0.347547 0.006224 0.211433 0.040 Uiso 1 1 calc R U . . .
C11A C 0.3909(9) 0.6033(6) 0.2735(4) 0.038(3) Uani 1 1 d . . . . .
H11A H 0.414151 0.630826 0.294718 0.045 Uiso 1 1 calc R U . . .
C1A C 0.5558(7) 0.4558(5) 0.3889(3) 0.023(2) Uani 1 1 d . . . . .
C4A C 0.4186(7) 0.4993(5) 0.3187(3) 0.027(2) Uani 1 1 d . . . . .
N4B N 0.3249(8) 0.2409(5) 0.2343(3) 0.046(3) Uani 1 1 d . . . . .
H4B H 0.320597 0.284381 0.231627 0.055 Uiso 1 1 calc R U . . .
C2B C 0.1834(6) 0.1232(5) 0.1381(3) 0.022(2) Uani 1 1 d . . . . .
C7B C 0.3809(9) 0.1401(6) 0.2685(4) 0.035(3) Uani 1 1 d . . . . .
C32A C 0.2734(7) 0.3899(5) 0.4684(4) 0.027(2) Uani 1 1 d . . . . .
C21B C 0.0721(8) 0.1409(5) 0.1926(4) 0.031(3) Uani 1 1 d . . . . .
C14B C 0.0817(7) 0.0925(5) 0.0770(3) 0.024(2) Uani 1 1 d . . . . .
F2A F 0.6260(7) 0.4936(6) 0.6211(3) 0.074(3) Uani 1 1 d . . . . .
C42A C 0.6154(8) 0.4840(5) 0.5464(4) 0.031(3) Uani 1 1 d . . . . .
C42B C 0.2001(8) 0.4892(6) 0.0962(4) 0.036(3) Uani 1 1 d . . . . .
H42B H 0.238688 0.462237 0.081012 0.043 Uiso 1 1 calc R U . . .
C20B C -0.0048(7) 0.1089(6) 0.0855(4) 0.031(2) Uani 1 1 d . . . . .
H20B H -0.024526 0.103005 0.113340 0.037 Uiso 1 1 calc R U . . .
C13A C 0.5135(6) 0.5604(5) 0.4281(3) 0.020(2) Uani 1 1 d . . . . .
H13C H 0.559125 0.585847 0.414229 0.024 Uiso 1 1 calc R U . . .
H13D H 0.467001 0.592122 0.433980 0.024 Uiso 1 1 calc R U . . .
C40B C 0.1463(7) 0.3831(5) 0.1362(4) 0.029(2) Uani 1 1 d . . . . .
H40A H 0.205935 0.368332 0.135821 0.035 Uiso 1 1 calc R U . . .
H40B H 0.124374 0.375584 0.164856 0.035 Uiso 1 1 calc R U . . .
C26A C 0.3100(7) 0.6176(6) 0.4321(4) 0.034(3) Uani 1 1 d . . . . .
H26A H 0.333128 0.613356 0.459384 0.041 Uiso 1 1 calc R U . . .
C14A C 0.5472(7) 0.5343(5) 0.4702(3) 0.021(2) Uani 1 1 d . . . . .
C44A C 0.5602(11) 0.0712(7) 0.4028(5) 0.052(4) Uani 1 1 d . . . . .
H44A H 0.609966 0.052108 0.391329 0.063 Uiso 1 1 calc R U . . .
C36A C 0.5981(9) 0.3204(6) 0.4944(4) 0.035(3) Uani 1 1 d . . . . .
H36A H 0.596077 0.369417 0.490428 0.042 Uiso 1 1 calc R U . . .
H36C H 0.653504 0.308181 0.506518 0.042 Uiso 1 1 calc R U . . .
C39A C 0.4712(7) 0.1700(5) 0.4165(4) 0.027(2) Uani 1 1 d . . . . .
C35A C 0.5247(8) 0.2965(7) 0.5231(4) 0.036(3) Uani 1 1 d . . . . .
H35A H 0.503804 0.333475 0.540838 0.043 Uiso 1 1 calc R U . . .
H35B H 0.543331 0.259402 0.541403 0.043 Uiso 1 1 calc R U . . .
C37A C 0.5829(6) 0.2838(5) 0.4529(3) 0.021(2) Uani 1 1 d . . . . .
H37C H 0.612518 0.306133 0.429431 0.025 Uiso 1 1 calc R U . . .
H37D H 0.601577 0.236711 0.454512 0.025 Uiso 1 1 calc R U . . .
C22A C 0.2579(9) 0.5654(7) 0.3685(5) 0.042(3) Uani 1 1 d . . . . .
H22A H 0.244095 0.526557 0.352883 0.051 Uiso 1 1 calc R U . . .
C34A C 0.4531(7) 0.2719(5) 0.4914(3) 0.025(2) Uani 1 1 d . . . . .
H34A H 0.444905 0.222593 0.494009 0.030 Uiso 1 1 calc R U . . .
C36B C 0.0028(8) 0.3560(5) 0.1024(4) 0.031(3) Uani 1 1 d . . . . .
H36B H -0.006027 0.405450 0.102690 0.038 Uiso 1 1 calc R U . . .
C34B C -0.0446(9) 0.2392(6) 0.1917(4) 0.037(3) Uani 1 1 d . . . . .
C5A C 0.4157(8) 0.4317(5) 0.3194(3) 0.030(3) Uani 1 1 d . . . . .
H5A H 0.437707 0.409926 0.343439 0.036 Uiso 1 1 calc R U . . .
C16B C 0.0495(9) 0.1223(7) 0.0032(4) 0.046(3) Uani 1 1 d . . . . .
H16B H 0.068202 0.128252 -0.024818 0.055 Uiso 1 1 calc R U . . .
C15A C 0.6348(9) 0.5327(6) 0.4758(4) 0.037(3) Uani 1 1 d . . . . .
H15A H 0.670779 0.547632 0.453976 0.045 Uiso 1 1 calc R U . . .
C5B C 0.2862(8) 0.2006(6) 0.2032(4) 0.032(3) Uani 1 1 d . . . . .
H5B H 0.251373 0.221806 0.183002 0.038 Uiso 1 1 calc R U . . .
C45A C 0.5467(10) 0.1410(7) 0.3988(4) 0.045(3) Uani 1 1 d . . . . .
H45A H 0.586673 0.168246 0.384638 0.054 Uiso 1 1 calc R U . . .
N4A N 0.3819(9) 0.3904(5) 0.2868(3) 0.048(3) Uani 1 1 d . . . . .
H4A H 0.386135 0.346897 0.289041 0.057 Uiso 1 1 calc R U . . .
C15B C 0.1082(9) 0.0985(6) 0.0343(4) 0.036(3) Uani 1 1 d . . . . .
H15B H 0.164071 0.086769 0.026494 0.043 Uiso 1 1 calc R U . . .
C33B C -0.1163(10) 0.2654(7) 0.2135(5) 0.052(4) Uani 1 1 d . . . . .
H33B H -0.138506 0.307229 0.204796 0.062 Uiso 1 1 calc R U . . .
C41B C 0.1434(8) 0.4597(6) 0.1267(4) 0.033(3) Uani 1 1 d . . . . .
C8A C 0.3173(11) 0.5244(7) 0.2093(4) 0.051(4) Uani 1 1 d . . . . .
H8A H 0.291184 0.498384 0.188038 0.061 Uiso 1 1 calc R U . . .
C30A C 0.1201(9) 0.3919(7) 0.4855(5) 0.043(3) Uani 1 1 d . . . . .
H30A H 0.072774 0.370157 0.497533 0.052 Uiso 1 1 calc R U . . .
C21A C 0.3002(9) 0.5589(6) 0.4059(4) 0.038(3) Uani 1 1 d . . . . .
C33A C 0.3696(8) 0.3076(6) 0.4976(4) 0.030(2) Uani 1 1 d . . . . .
C43B C 0.1968(10) 0.5593(7) 0.0895(5) 0.050(4) Uani 1 1 d . . . . .
H43B H 0.235616 0.580119 0.071029 0.061 Uiso 1 1 calc R U . . .
C7A C 0.3495(9) 0.4920(6) 0.2477(4) 0.037(3) Uani 1 1 d . . . . .
C46A C 0.6469(10) 0.4589(8) 0.5870(4) 0.048(3) Uani 1 1 d . . . . .
C35B C -0.0488(8) 0.3223(5) 0.1382(4) 0.033(3) Uani 1 1 d . . . . .
C20A C 0.3282(7) 0.4892(5) 0.4227(4) 0.029(2) Uani 1 1 d . . . . .
C29A C 0.1111(8) 0.4544(6) 0.4666(5) 0.041(3) Uani 1 1 d . . . . .
H29A H 0.058904 0.477438 0.468260 0.049 Uiso 1 1 calc R U . . .
C29B C -0.0058(8) 0.1771(5) 0.2100(4) 0.029(2) Uani 1 1 d . . . . .
C10A C 0.3622(9) 0.6324(6) 0.2362(4) 0.039(3) Uani 1 1 d . . . . .
H10A H 0.367440 0.679161 0.231937 0.047 Uiso 1 1 calc R U . . .
C37B C -0.0241(9) 0.3254(6) 0.0579(4) 0.038(3) Uani 1 1 d . . . . .
H37A H -0.061895 0.286518 0.061759 0.045 Uiso 1 1 calc R U . . .
H37B H -0.053752 0.359322 0.040821 0.045 Uiso 1 1 calc R U . . .
C38A C 0.4536(7) 0.2457(5) 0.4122(4) 0.030(2) Uani 1 1 d . . . . .
H38C H 0.478811 0.261563 0.385675 0.036 Uiso 1 1 calc R U . . .
H38D H 0.391839 0.252409 0.410262 0.036 Uiso 1 1 calc R U . . .
C8B C 0.4260(8) 0.1083(6) 0.3021(4) 0.038(3) Uani 1 1 d . . . . .
H8B H 0.445420 0.134025 0.325124 0.046 Uiso 1 1 calc R U . . .
C3B C 0.2522(8) 0.0892(5) 0.1674(3) 0.026(2) Uani 1 1 d . . . . .
H3BA H 0.224917 0.051544 0.182252 0.032 Uiso 1 1 calc R U . . .
H3BB H 0.296663 0.070015 0.149236 0.032 Uiso 1 1 calc R U . . .
C16A C 0.6715(8) 0.5084(7) 0.5148(4) 0.040(3) Uani 1 1 d . . . . .
H16A H 0.730765 0.508664 0.519036 0.048 Uiso 1 1 calc R U . . .
C6B C 0.3684(11) 0.2168(8) 0.2680(5) 0.055(4) Uani 1 1 d . . . . .
C9B C 0.4409(10) 0.0410(7) 0.3010(5) 0.050(4) Uani 1 1 d . . . . .
H9B H 0.470125 0.020346 0.323480 0.060 Uiso 1 1 calc R U . . .
C10B C 0.4126(8) 0.0009(6) 0.2659(4) 0.037(3) Uani 1 1 d . . . . .
H10B H 0.425022 -0.045385 0.264424 0.045 Uiso 1 1 calc R U . . .
C17B C -0.0342(10) 0.1369(6) 0.0134(5) 0.045(3) Uani 1 1 d . . . . .
C19B C -0.0605(8) 0.1324(6) 0.0566(4) 0.036(3) Uani 1 1 d . . . . .
H19B H -0.115685 0.145630 0.064667 0.043 Uiso 1 1 calc R U . . .
C9A C 0.3250(10) 0.5912(7) 0.2046(4) 0.045(3) Uani 1 1 d . . . . .
H9A H 0.305217 0.611314 0.179520 0.054 Uiso 1 1 calc R U . . .
C44B C 0.1334(11) 0.5987(7) 0.1112(5) 0.054(4) Uani 1 1 d . . . . .
H44B H 0.126946 0.644380 0.103907 0.065 Uiso 1 1 calc R U . . .
F1A F 0.6067(7) 0.3961(6) 0.5985(3) 0.082(3) Uani 1 1 d . . . . .
C38B C 0.0605(10) 0.3036(6) 0.0362(4) 0.044(3) Uani 1 1 d . . . . .
H38A H 0.068472 0.254706 0.038115 0.053 Uiso 1 1 calc R U . . .
H38B H 0.061040 0.316960 0.006368 0.053 Uiso 1 1 calc R U . . .
F3B F -0.1046(12) 0.1257(7) -0.0528(5) 0.140(7) Uani 1 1 d . . . . .
C28A C 0.1792(8) 0.4832(6) 0.4451(4) 0.038(3) Uani 1 1 d . . . . .
H28A H 0.170490 0.522952 0.429495 0.046 Uiso 1 1 calc R U . . .
C25A C 0.2852(9) 0.6805(7) 0.4172(5) 0.044(3) Uani 1 1 d . . . . .
H25A H 0.291353 0.718725 0.434508 0.052 Uiso 1 1 calc R U . . .
C30B C -0.0511(10) 0.1453(7) 0.2428(5) 0.049(3) Uani 1 1 d . . . . .
H30B H -0.031736 0.103082 0.252217 0.058 Uiso 1 1 calc R U . . .
C31A C 0.1998(9) 0.3615(6) 0.4864(4) 0.039(3) Uani 1 1 d . . . . .
H31A H 0.204831 0.319490 0.499830 0.047 Uiso 1 1 calc R U . . .
C46B C 0.0885(8) 0.5010(6) 0.1485(4) 0.033(3) Uani 1 1 d . . . . .
H46B H 0.052989 0.480958 0.168889 0.040 Uiso 1 1 calc R U . . .
F1B F -0.1593(9) 0.1989(9) -0.0021(5) 0.122(6) Uani 1 1 d . . . . .
C45B C 0.0816(9) 0.5721(6) 0.1426(4) 0.039(3) Uani 1 1 d . . . . .
H45B H 0.044486 0.598922 0.158719 0.047 Uiso 1 1 calc R U . . .
C39B C 0.1292(8) 0.3406(5) 0.0608(4) 0.031(3) Uani 1 1 d . . . . .
H39A H 0.184023 0.317165 0.058652 0.038 Uiso 1 1 calc R U . . .
H39B H 0.135922 0.386892 0.050502 0.038 Uiso 1 1 calc R U . . .
C23A C 0.2348(11) 0.6278(8) 0.3532(6) 0.065(5) Uani 1 1 d . . . . .
H23A H 0.207913 0.631570 0.326713 0.078 Uiso 1 1 calc R U . . .
C6A C 0.3416(12) 0.4179(7) 0.2507(5) 0.057(4) Uani 1 1 d . . . . .
C31B C -0.1223(11) 0.1723(9) 0.2619(5) 0.056(4) Uani 1 1 d . . . . .
H31B H -0.147392 0.149704 0.284854 0.067 Uiso 1 1 calc R U . . .
C43A C 0.5021(12) 0.0296(7) 0.4233(7) 0.071(5) Uani 1 1 d . . . . .
H43A H 0.512559 -0.017004 0.424966 0.085 Uiso 1 1 calc R U . . .
C32B C -0.1566(10) 0.2313(8) 0.2479(5) 0.055(4) Uani 1 1 d . . . . .
H32B H -0.205743 0.249160 0.260703 0.067 Uiso 1 1 calc R U . . .
C18B C -0.0943(13) 0.1618(8) -0.0199(6) 0.066(5) Uani 1 1 d . . . . .
C26B C 0.0838(10) -0.0418(4) 0.2341(4) 0.129(10) Uani 1 1 d G U . . .
H26B H 0.063776 -0.085055 0.227233 0.155 Uiso 1 1 calc R U . . .
C27B C 0.0624(8) 0.0136(5) 0.2085(3) 0.063(4) Uani 1 1 d G . . . .
H27B H 0.028125 0.007285 0.184442 0.075 Uiso 1 1 calc R U . . .
C22B C 0.0923(7) 0.0783(4) 0.2188(3) 0.040(3) Uani 1 1 d G . . . .
C23B C 0.1435(7) 0.0876(4) 0.2548(3) 0.053(4) Uani 1 1 d G . . . .
H23B H 0.163457 0.130933 0.261713 0.063 Uiso 1 1 calc R U . . .
C24B C 0.1648(7) 0.0323(6) 0.2804(3) 0.070(5) Uani 1 1 d G . . . .
H24B H 0.199109 0.038594 0.304503 0.084 Uiso 1 1 calc R U . . .
C25B C 0.1350(9) -0.0324(5) 0.2701(4) 0.099(8) Uani 1 1 d G . . . .
H25B H 0.149269 -0.069401 0.287264 0.118 Uiso 1 1 calc R U . . .
C24A C 0.2520(11) 0.6869(8) 0.3777(5) 0.059(4) Uani 1 1 d . . . . .
H24A H 0.240432 0.729869 0.366583 0.071 Uiso 1 1 calc R U . . .
C40A C 0.4108(8) 0.1265(6) 0.4375(5) 0.047(3) Uani 1 1 d . . . . .
H40C H 0.359771 0.143728 0.448774 0.056 Uiso 1 1 calc R U . . .
C41A C 0.4315(11) 0.0550(8) 0.4407(6) 0.063(4) Uani 1 1 d . . . . .
H41A H 0.394289 0.026084 0.455359 0.075 Uiso 1 1 calc R U . . .
C1S C 0.6798(15) 0.3342(11) 0.3356(7) 0.086(7) Uani 1 1 d . . . . .
H1S H 0.664796 0.363588 0.359769 0.104 Uiso 1 1 calc R U . . .
F2B F -0.068(2) 0.2184(16) -0.0365(10) 0.232(12) Uani 1 1 d . U . . .

loop_
_atom_site_aniso_label
_atom_site_aniso_U_11
_atom_site_aniso_U_22
_atom_site_aniso_U_33
_atom_site_aniso_U_23
_atom_site_aniso_U_13
_atom_site_aniso_U_12
Ni1B 0.0240(6) 0.0152(5) 0.0237(6) 0.0014(5) 0.0016(5) 0.0018(5)
Ni1A 0.0236(6) 0.0144(5) 0.0240(6) 0.0018(5) 0.0023(5) 0.0006(5)
Cl1S 0.098(3) 0.049(2) 0.083(3) 0.014(2) 0.040(3) 0.020(2)
Cl2S 0.132(5) 0.074(3) 0.087(4) -0.019(3) 0.005(3) 0.037(3)
Cl3S 0.151(6) 0.072(3) 0.111(4) 0.024(3) 0.055(4) 0.022(4)
O2A 0.025(4) 0.024(4) 0.041(4) 0.005(3) 0.010(3) 0.002(3)
O1B 0.036(4) 0.022(4) 0.029(4) 0.007(3) 0.001(3) 0.000(3)
O2B 0.037(5) 0.034(4) 0.047(5) 0.000(4) 0.004(4) 0.009(4)
N3A 0.030(5) 0.017(4) 0.018(4) 0.002(3) 0.006(4) -0.001(3)
O1A 0.034(4) 0.020(4) 0.030(4) -0.002(3) 0.004(3) 0.003(3)
N1B 0.030(5) 0.019(4) 0.026(5) 0.000(3) 0.002(4) 0.004(4)
N1A 0.025(4) 0.015(4) 0.035(5) -0.002(3) 0.008(4) -0.006(4)
N2A 0.028(5) 0.016(4) 0.021(4) 0.002(3) 0.000(4) 0.000(3)
O4B 0.099(8) 0.030(4) 0.057(6) -0.008(5) -0.026(6) 0.004(6)
C2A 0.023(5) 0.017(5) 0.027(5) 0.004(4) 0.008(4) -0.002(4)
O3A 0.039(5) 0.034(4) 0.041(5) 0.014(4) 0.013(4) 0.012(4)
O3B 0.028(5) 0.059(6) 0.080(8) 0.025(5) 0.019(5) 0.017(4)
N2B 0.024(5) 0.017(4) 0.025(4) 0.002(3) 0.003(4) -0.002(3)
N3B 0.031(5) 0.015(4) 0.026(4) 0.003(3) 0.005(4) -0.002(4)
C13B 0.023(5) 0.031(6) 0.032(6) -0.001(5) 0.006(5) 0.011(5)
C4B 0.031(6) 0.023(5) 0.019(5) -0.001(4) -0.004(4) 0.004(4)
C19A 0.023(5) 0.019(5) 0.034(6) -0.010(4) -0.007(5) -0.001(4)
O4A 0.103(9) 0.031(5) 0.058(6) 0.000(5) -0.039(6) -0.009(6)
C12B 0.039(7) 0.025(5) 0.024(5) -0.001(4) -0.003(5) 0.002(5)
C1B 0.020(5) 0.033(6) 0.022(5) 0.001(4) 0.002(4) 0.001(4)
C3A 0.034(6) 0.026(5) 0.032(6) 0.006(4) -0.004(5) -0.009(5)
C12A 0.032(6) 0.024(5) 0.028(6) -0.002(4) -0.007(5) -0.005(4)
C18A 0.030(6) 0.027(5) 0.028(6) -0.003(4) 0.009(5) 0.000(4)
F3A 0.080(9) 0.28(2) 0.073(8) 0.072(11) 0.014(7) 0.084(12)
C27A 0.020(5) 0.019(5) 0.033(6) 0.005(4) 0.009(4) 0.000(4)
C11B 0.033(6) 0.045(7) 0.021(5) -0.006(5) -0.009(5) 0.010(5)
C11A 0.051(8) 0.026(6) 0.036(6) 0.008(5) 0.007(6) -0.003(5)
C1A 0.028(5) 0.017(5) 0.025(5) 0.005(4) 0.001(5) -0.002(4)
C4A 0.032(6) 0.023(5) 0.028(6) 0.004(4) 0.000(4) -0.003(4)
N4B 0.080(8) 0.026(5) 0.031(5) -0.002(4) -0.023(5) -0.001(5)
C2B 0.023(5) 0.019(4) 0.026(5) 0.003(4) 0.008(4) 0.004(4)
C7B 0.048(7) 0.023(5) 0.035(6) -0.003(5) -0.006(5) 0.005(5)
C32A 0.029(6) 0.013(5) 0.039(6) 0.004(4) 0.006(5) 0.000(4)
C21B 0.038(7) 0.025(5) 0.030(6) 0.001(4) 0.004(5) 0.004(4)
C14B 0.032(6) 0.016(4) 0.023(5) 0.001(4) -0.003(4) -0.002(4)
F2A 0.095(8) 0.095(7) 0.032(4) -0.009(4) -0.009(5) 0.036(6)
C42A 0.042(7) 0.020(5) 0.033(6) -0.002(4) -0.005(5) 0.006(5)
C42B 0.037(7) 0.034(6) 0.037(7) 0.003(5) -0.006(5) -0.002(5)
C20B 0.025(6) 0.027(6) 0.042(7) -0.007(5) -0.002(5) -0.004(5)
C13A 0.020(5) 0.016(4) 0.025(5) -0.003(4) -0.006(4) -0.006(4)
C40B 0.029(5) 0.021(5) 0.038(6) 0.004(5) -0.009(5) -0.004(4)
C26A 0.026(5) 0.021(5) 0.057(7) -0.001(5) 0.004(5) 0.001(4)
C14A 0.026(5) 0.017(4) 0.021(5) -0.001(4) 0.001(4) -0.006(4)
C44A 0.066(10) 0.027(6) 0.064(9) -0.006(6) 0.000(8) 0.005(7)
C36A 0.042(7) 0.031(6) 0.033(6) -0.006(5) -0.009(6) 0.001(5)
C39A 0.021(5) 0.021(5) 0.037(6) -0.004(4) -0.005(4) 0.002(4)
C35A 0.041(7) 0.042(7) 0.024(6) -0.007(5) -0.005(5) 0.002(5)
C37A 0.021(5) 0.017(4) 0.024(5) -0.004(4) 0.002(4) -0.001(4)
C22A 0.043(7) 0.038(6) 0.045(7) 0.008(6) -0.010(6) -0.004(6)
C34A 0.030(6) 0.024(5) 0.022(5) 0.011(4) 0.003(4) 0.013(4)
C36B 0.039(7) 0.019(5) 0.036(6) 0.006(4) -0.005(5) -0.002(5)
C34B 0.051(7) 0.028(6) 0.031(6) 0.011(5) 0.012(6) 0.012(5)
C5A 0.050(7) 0.021(5) 0.020(5) -0.004(4) -0.004(5) -0.001(5)
C16B 0.051(8) 0.053(8) 0.034(6) -0.001(6) -0.011(6) -0.003(7)
C15A 0.039(7) 0.034(6) 0.039(7) 0.009(5) 0.002(6) -0.003(5)
C5B 0.032(6) 0.030(6) 0.034(6) -0.001(5) -0.012(5) -0.002(5)
C45A 0.052(8) 0.035(6) 0.047(7) 0.000(5) -0.006(7) 0.016(6)
N4A 0.079(9) 0.026(5) 0.039(6) -0.002(4) -0.019(6) -0.005(5)
C15B 0.044(7) 0.040(6) 0.024(6) -0.008(5) 0.003(5) 0.011(5)
C33B 0.056(9) 0.047(8) 0.052(8) 0.010(6) 0.023(7) 0.014(7)
C41B 0.030(6) 0.027(6) 0.042(7) 0.009(5) -0.005(5) -0.003(5)
C8A 0.073(10) 0.046(8) 0.033(7) -0.003(6) -0.020(7) -0.019(7)
C30A 0.034(7) 0.040(7) 0.055(8) 0.017(6) 0.003(6) 0.006(5)
C21A 0.048(8) 0.027(6) 0.039(7) 0.008(5) -0.004(6) -0.009(5)
C33A 0.036(6) 0.024(5) 0.031(6) 0.007(4) 0.008(5) 0.004(5)
C43B 0.055(9) 0.033(7) 0.064(10) 0.011(6) -0.020(7) -0.014(6)
C7A 0.052(8) 0.029(6) 0.029(6) -0.001(5) -0.007(6) -0.008(6)
C46A 0.056(9) 0.052(8) 0.037(7) -0.005(6) -0.007(7) 0.003(7)
C35B 0.034(6) 0.026(5) 0.040(6) 0.009(5) 0.009(6) 0.003(5)
C20A 0.031(6) 0.021(5) 0.035(6) -0.009(4) 0.013(5) -0.008(4)
C29A 0.031(7) 0.024(6) 0.067(9) 0.008(5) 0.013(6) 0.008(5)
C29B 0.034(6) 0.022(5) 0.030(6) 0.001(4) 0.000(5) 0.002(5)
C10A 0.055(8) 0.036(7) 0.027(6) 0.009(5) -0.001(6) -0.008(6)
C37B 0.050(7) 0.026(5) 0.037(7) 0.000(5) -0.009(6) 0.002(5)
C38A 0.033(6) 0.017(5) 0.039(6) 0.003(4) -0.005(5) -0.002(5)
C8B 0.033(7) 0.041(7) 0.041(7) -0.006(5) -0.013(5) -0.004(5)
C3B 0.032(6) 0.018(5) 0.028(6) -0.003(4) 0.000(5) 0.009(4)
C16A 0.026(6) 0.052(8) 0.041(7) -0.003(6) 0.001(5) 0.004(6)
C6B 0.073(11) 0.047(8) 0.045(8) 0.000(7) -0.025(8) -0.007(8)
C9B 0.050(8) 0.055(8) 0.046(8) 0.004(6) -0.018(7) 0.027(7)
C10B 0.044(7) 0.030(6) 0.037(6) -0.004(5) -0.014(6) 0.005(5)
C17B 0.052(9) 0.032(6) 0.052(8) -0.003(6) -0.018(7) -0.006(6)
C19B 0.031(6) 0.031(6) 0.044(7) 0.000(5) 0.001(5) -0.006(5)
C9A 0.066(9) 0.041(7) 0.029(7) 0.003(5) -0.010(6) 0.004(6)
C44B 0.069(10) 0.026(6) 0.067(10) 0.000(6) -0.031(8) -0.006(6)
F1A 0.081(7) 0.087(7) 0.077(7) 0.031(6) -0.005(6) 0.010(6)
C38B 0.069(9) 0.028(6) 0.037(7) -0.002(5) -0.011(7) 0.005(6)
F3B 0.202(16) 0.096(9) 0.122(11) -0.044(8) -0.124(12) 0.057(10)
C28A 0.029(6) 0.028(6) 0.057(8) 0.007(5) 0.007(6) 0.008(5)
C25A 0.037(7) 0.032(6) 0.061(9) 0.014(6) -0.005(6) -0.006(5)
C30B 0.051(8) 0.045(7) 0.050(8) 0.016(6) 0.005(7) -0.001(7)
C31A 0.042(7) 0.027(6) 0.048(7) 0.013(5) 0.007(6) 0.009(5)
C46B 0.040(7) 0.024(5) 0.035(6) -0.001(5) -0.003(5) 0.000(5)
F1B 0.081(9) 0.178(15) 0.109(10) -0.005(10) -0.019(8) 0.073(9)
C45B 0.059(9) 0.026(6) 0.032(6) -0.005(5) -0.010(6) 0.004(5)
C39B 0.051(7) 0.013(5) 0.031(6) 0.006(4) 0.005(5) -0.001(4)
C23A 0.060(10) 0.055(9) 0.080(12) 0.026(9) -0.009(9) 0.013(8)
C6A 0.087(12) 0.041(8) 0.042(8) -0.001(6) -0.026(8) -0.001(8)
C31B 0.059(10) 0.070(10) 0.040(8) 0.023(7) 0.020(7) 0.013(8)
C43A 0.071(11) 0.021(6) 0.122(16) 0.008(8) -0.022(11) 0.004(7)
C32B 0.054(9) 0.066(10) 0.046(8) 0.011(7) 0.017(7) 0.017(7)
C18B 0.064(11) 0.045(8) 0.089(13) -0.004(8) -0.020(10) -0.005(8)
C26B 0.129(10) 0.129(10) 0.129(10) 0.0001(14) 0.0002(14) 0.0001(14)
C27B 0.096(13) 0.030(7) 0.062(9) 0.018(6) 0.015(9) 0.007(8)
C22B 0.054(8) 0.039(6) 0.027(6) 0.009(5) 0.011(6) 0.010(6)
C23B 0.065(10) 0.056(9) 0.038(8) 0.009(6) 0.009(7) 0.018(8)
C24B 0.063(10) 0.090(13) 0.056(10) 0.041(9) 0.027(8) 0.028(10)
C25B 0.092(16) 0.054(11) 0.15(2) 0.034(12) 0.050(16) 0.007(11)
C24A 0.062(10) 0.045(8) 0.070(11) 0.020(7) 0.017(8) 0.008(7)
C40A 0.027(6) 0.023(6) 0.089(11) 0.006(6) 0.000(7) -0.001(5)
C41A 0.053(10) 0.038(7) 0.097(13) 0.002(8) -0.005(9) -0.003(7)
C1S 0.102(17) 0.078(13) 0.080(14) 0.009(11) 0.039(13) 0.011(12)
F2B 0.233(12) 0.232(12) 0.232(12) 0.001(3) -0.001(3) 0.000(3)

loop_
_atom_type_symbol
_atom_type_description
_atom_type_scat_dispersion_real
_atom_type_scat_dispersion_imag
_atom_type_scat_source
C C 0.0033 0.0016 'International Tables Vol C Tables 4.2.6.8 and 6.1.1.4'
H H 0.0000 0.0000 'International Tables Vol C Tables 4.2.6.8 and 6.1.1.4'
Cl Cl 0.1484 0.1585 'International Tables Vol C Tables 4.2.6.8 and 6.1.1.4'
F F 0.0171 0.0103 'International Tables Vol C Tables 4.2.6.8 and 6.1.1.4'
N N 0.0061 0.0033 'International Tables Vol C Tables 4.2.6.8 and 6.1.1.4'
Ni Ni 0.3393 1.1124 'International Tables Vol C Tables 4.2.6.8 and 6.1.1.4'
O O 0.0106 0.0060 'International Tables Vol C Tables 4.2.6.8 and 6.1.1.4'

loop_
_geom_angle_atom_site_label_1
_geom_angle_atom_site_label_2
_geom_angle_atom_site_label_3
_geom_angle
_geom_angle_site_symmetry_1
_geom_angle_site_symmetry_3
_geom_angle_publ_flag
O1B Ni1B N1B 88.0(4) . . ?
O1B Ni1B N3B 88.1(3) . . ?
N1B Ni1B N3B 174.4(4) . . ?
N2B Ni1B O1B 174.9(3) . . ?
N2B Ni1B N1B 97.0(4) . . ?
N2B Ni1B N3B 86.8(4) . . ?
O1A Ni1A N3A 89.5(3) . . ?
O1A Ni1A N1A 87.0(4) . . ?
O1A Ni1A N2A 175.6(3) . . ?
N1A Ni1A N3A 174.5(4) . . ?
N2A Ni1A N3A 86.1(4) . . ?
N2A Ni1A N1A 97.4(4) . . ?
C1B O1B Ni1B 117.1(7) . . ?
C37A N3A Ni1A 114.5(6) . . ?
C37A N3A C38A 112.8(8) . . ?
C34A N3A Ni1A 106.0(6) . . ?
C34A N3A C37A 104.3(8) . . ?
C34A N3A C38A 115.3(8) . . ?
C38A N3A Ni1A 104.0(6) . . ?
C1A O1A Ni1A 118.9(7) . . ?
C2B N1B Ni1B 109.3(6) . . ?
C21B N1B Ni1B 128.1(8) . . ?
C21B N1B C2B 122.6(9) . . ?
C2A N1A Ni1A 110.7(6) . . ?
C20A N1A Ni1A 124.7(7) . . ?
C20A N1A C2A 124.6(9) . . ?
C32A N2A Ni1A 125.7(7) . . ?
C32A N2A C33A 122.7(9) . . ?
C33A N2A Ni1A 111.3(7) . . ?
N1A C2A C3A 116.0(9) . . ?
N1A C2A C1A 107.7(8) . . ?
N1A C2A C13A 109.6(8) . . ?
C3A C2A C13A 108.5(8) . . ?
C1A C2A C3A 108.8(8) . . ?
C1A C2A C13A 105.8(8) . . ?
C34B N2B Ni1B 127.4(7) . . ?
C35B N2B Ni1B 115.4(7) . . ?
C35B N2B C34B 117.0(10) . . ?
C40B N3B Ni1B 103.1(6) . . ?
C40B N3B C39B 114.4(9) . . ?
C36B N3B Ni1B 104.2(6) . . ?
C36B N3B C40B 115.4(9) . . ?
C36B N3B C39B 105.3(9) . . ?
C39B N3B Ni1B 114.2(6) . . ?
H13A C13B H13B 107.5 . . ?
C2B C13B H13A 108.5 . . ?
C2B C13B H13B 108.5 . . ?
C14B C13B H13A 108.5 . . ?
C14B C13B H13B 108.5 . . ?
C14B C13B C2B 115.2(9) . . ?
C12B C4B C3B 117.4(9) . . ?
C5B C4B C12B 118.1(10) . . ?
C5B C4B C3B 124.3(10) . . ?
C18A C19A H19A 118.1 . . ?
C18A C19A C14A 123.9(10) . . ?
C14A C19A H19A 118.1 . . ?
C11B C12B C4B 125.0(10) . . ?
C11B C12B C7B 116.0(10) . . ?
C7B C12B C4B 119.0(10) . . ?
O1B C1B C2B 115.4(9) . . ?
O2B C1B O1B 125.5(10) . . ?
O2B C1B C2B 119.0(10) . . ?
C2A C3A H3AA 107.8 . . ?
C2A C3A H3AB 107.8 . . ?
H3AA C3A H3AB 107.2 . . ?
C4A C3A C2A 117.9(9) . . ?
C4A C3A H3AA 107.8 . . ?
C4A C3A H3AB 107.8 . . ?
C11A C12A C4A 122.2(10) . . ?
C7A C12A C11A 118.0(11) . . ?
C7A C12A C4A 119.7(10) . . ?
C19A C18A H18A 120.9 . . ?
C19A C18A C42A 118.1(11) . . ?
C42A C18A H18A 120.9 . . ?
C20A C27A C32A 125.4(10) . . ?
C28A C27A C32A 118.5(10) . . ?
C28A C27A C20A 116.0(10) . . ?
C12B C11B H11B 117.7 . . ?
C12B C11B C10B 124.7(11) . . ?
C10B C11B H11B 117.7 . . ?
C12A C11A H11A 119.4 . . ?
C10A C11A C12A 121.1(12) . . ?
C10A C11A H11A 119.4 . . ?
O2A C1A O1A 127.0(10) . . ?
O2A C1A C2A 119.3(8) . . ?
O1A C1A C2A 113.7(9) . . ?
C12A C4A C3A 120.1(9) . . ?
C5A C4A C3A 123.6(10) . . ?
C5A C4A C12A 116.1(10) . . ?
C5B N4B H4B 117.7 . . ?
C6B N4B H4B 117.7 . . ?
C6B N4B C5B 124.6(11) . . ?
N1B C2B C13B 110.7(8) . . ?
N1B C2B C1B 107.9(8) . . ?
N1B C2B C3B 116.3(8) . . ?
C13B C2B C1B 106.6(8) . . ?
C13B C2B C3B 108.3(8) . . ?
C1B C2B C3B 106.5(8) . . ?
C12B C7B C6B 119.0(11) . . ?
C8B C7B C12B 120.3(10) . . ?
C8B C7B C6B 120.7(11) . . ?
N2A C32A C27A 121.3(9) . . ?
N2A C32A C31A 122.2(9) . . ?
C31A C32A C27A 116.3(10) . . ?
N1B C21B C29B 121.3(10) . . ?
N1B C21B C22B 127.9(10) . . ?
C29B C21B C22B 110.8(9) . . ?
C20B C14B C13B 125.0(10) . . ?
C15B C14B C13B 118.8(10) . . ?
C15B C14B C20B 116.2(10) . . ?
C18A C42A C46A 117.6(12) . . ?
C16A C42A C18A 120.7(11) . . ?
C16A C42A C46A 121.6(12) . . ?
C41B C42B H42B 120.6 . . ?
C43B C42B H42B 120.6 . . ?
C43B C42B C41B 118.8(13) . . ?
C14B C20B H20B 117.6 . . ?
C19B C20B C14B 124.8(12) . . ?
C19B C20B H20B 117.6 . . ?
C2A C13A H13C 108.2 . . ?
C2A C13A H13D 108.2 . . ?
H13C C13A H13D 107.4 . . ?
C14A C13A C2A 116.3(8) . . ?
C14A C13A H13C 108.2 . . ?
C14A C13A H13D 108.2 . . ?
N3B C40B H40A 108.6 . . ?
N3B C40B H40B 108.6 . . ?
N3B C40B C41B 114.8(9) . . ?
H40A C40B H40B 107.5 . . ?
C41B C40B H40A 108.6 . . ?
C41B C40B H40B 108.6 . . ?
C21A C26A H26A 119.9 . . ?
C25A C26A H26A 119.9 . . ?
C25A C26A C21A 120.1(13) . . ?
C19A C14A C13A 123.8(10) . . ?
C15A C14A C19A 118.5(10) . . ?
C15A C14A C13A 117.7(10) . . ?
C45A C44A H44A 119.1 . . ?
C43A C44A H44A 119.1 . . ?
C43A C44A C45A 121.8(16) . . ?
H36A C36A H36C 109.0 . . ?
C35A C36A H36A 110.9 . . ?
C35A C36A H36C 110.9 . . ?
C37A C36A H36A 110.9 . . ?
C37A C36A H36C 110.9 . . ?
C37A C36A C35A 104.1(9) . . ?
C45A C39A C38A 120.6(11) . . ?
C45A C39A C40A 118.9(11) . . ?
C40A C39A C38A 120.5(10) . . ?
C36A C35A H35A 110.8 . . ?
C36A C35A H35B 110.8 . . ?
C36A C35A C34A 104.7(9) . . ?
H35A C35A H35B 108.9 . . ?
C34A C35A H35A 110.8 . . ?
C34A C35A H35B 110.8 . . ?
N3A C37A C36A 102.3(8) . . ?
N3A C37A H37C 111.3 . . ?
N3A C37A H37D 111.3 . . ?
C36A C37A H37C 111.3 . . ?
C36A C37A H37D 111.3 . . ?
H37C C37A H37D 109.2 . . ?
C21A C22A H22A 119.4 . . ?
C21A C22A C23A 121.2(14) . . ?
C23A C22A H22A 119.4 . . ?
N3A C34A C35A 104.7(9) . . ?
N3A C34A H34A 110.0 . . ?
C35A C34A H34A 110.0 . . ?
C33A C34A N3A 109.0(8) . . ?
C33A C34A C35A 113.0(9) . . ?
C33A C34A H34A 110.0 . . ?
N3B C36B H36B 110.4 . . ?
N3B C36B C35B 111.5(9) . . ?
N3B C36B C37B 103.9(10) . . ?
C35B C36B H36B 110.4 . . ?
C35B C36B C37B 110.1(10) . . ?
C37B C36B H36B 110.4 . . ?
N2B C34B C33B 124.3(10) . . ?
N2B C34B C29B 119.3(10) . . ?
C33B C34B C29B 116.0(10) . . ?
C4A C5A H5A 117.4 . . ?
C4A C5A N4A 125.2(11) . . ?
N4A C5A H5A 117.4 . . ?
C15B C16B H16B 119.3 . . ?
C17B C16B H16B 119.3 . . ?
C17B C16B C15B 121.4(13) . . ?
C14A C15A H15A 119.6 . . ?
C14A C15A C16A 120.8(12) . . ?
C16A C15A H15A 119.6 . . ?
C4B C5B N4B 123.9(11) . . ?
C4B C5B H5B 118.1 . . ?
N4B C5B H5B 118.1 . . ?
C44A C45A C39A 119.0(14) . . ?
C44A C45A H45A 120.5 . . ?
C39A C45A H45A 120.5 . . ?
C5A N4A H4A 119.0 . . ?
C6A N4A C5A 122.1(11) . . ?
C6A N4A H4A 119.0 . . ?
C14B C15B C16B 119.6(12) . . ?
C14B C15B H15B 120.2 . . ?
C16B C15B H15B 120.2 . . ?
C34B C33B H33B 118.4 . . ?
C34B C33B C32B 123.1(13) . . ?
C32B C33B H33B 118.4 . . ?
C42B C41B C40B 120.8(11) . . ?
C46B C41B C42B 118.8(11) . . ?
C46B C41B C40B 120.3(11) . . ?
C7A C8A H8A 120.2 . . ?
C9A C8A H8A 120.2 . . ?
C9A C8A C7A 119.6(12) . . ?
C29A C30A H30A 120.4 . . ?
C29A C30A C31A 119.3(12) . . ?
C31A C30A H30A 120.4 . . ?
C26A C21A C20A 119.8(11) . . ?
C22A C21A C26A 118.5(12) . . ?
C22A C21A C20A 121.4(11) . . ?
N2A C33A C34A 116.5(9) . . ?
O3A C33A N2A 126.6(10) . . ?
O3A C33A C34A 116.8(9) . . ?
C42B C43B H43B 120.3 . . ?
C42B C43B C44B 119.4(14) . . ?
C44B C43B H43B 120.3 . . ?
C12A C7A C8A 119.6(11) . . ?
C12A C7A C6A 122.9(11) . . ?
C8A C7A C6A 117.5(11) . . ?
F3A C46A C42A 116.7(13) . . ?
F3A C46A F1A 104.8(14) . . ?
F2A C46A F3A 106.7(14) . . ?
F2A C46A C42A 117.0(12) . . ?
F2A C46A F1A 97.8(12) . . ?
F1A C46A C42A 111.5(12) . . ?
O3B C35B N2B 129.9(11) . . ?
O3B C35B C36B 117.3(10) . . ?
N2B C35B C36B 112.7(10) . . ?
N1A C20A C27A 124.0(10) . . ?
N1A C20A C21A 122.0(10) . . ?
C27A C20A C21A 114.0(10) . . ?
C30A C29A H29A 120.0 . . ?
C30A C29A C28A 120.1(12) . . ?
C28A C29A H29A 120.0 . . ?
C34B C29B C21B 125.3(10) . . ?
C30B C29B C21B 117.5(10) . . ?
C30B C29B C34B 116.7(11) . . ?
C11A C10A H10A 120.3 . . ?
C11A C10A C9A 119.4(12) . . ?
C9A C10A H10A 120.3 . . ?
C36B C37B H37A 110.6 . . ?
C36B C37B H37B 110.6 . . ?
H37A C37B H37B 108.8 . . ?
C38B C37B C36B 105.6(10) . . ?
C38B C37B H37A 110.6 . . ?
C38B C37B H37B 110.6 . . ?
N3A C38A C39A 115.2(9) . . ?
N3A C38A H38C 108.5 . . ?
N3A C38A H38D 108.5 . . ?
C39A C38A H38C 108.5 . . ?
C39A C38A H38D 108.5 . . ?
H38C C38A H38D 107.5 . . ?
C7B C8B H8B 119.9 . . ?
C9B C8B C7B 120.2(12) . . ?
C9B C8B H8B 119.9 . . ?
C4B C3B C2B 117.4(8) . . ?
C4B C3B H3BA 108.0 . . ?
C4B C3B H3BB 108.0 . . ?
C2B C3B H3BA 108.0 . . ?
C2B C3B H3BB 108.0 . . ?
H3BA C3B H3BB 107.2 . . ?
C42A C16A C15A 117.9(11) . . ?
C42A C16A H16A 121.0 . . ?
C15A C16A H16A 121.0 . . ?
O4B C6B N4B 124.0(14) . . ?
O4B C6B C7B 121.0(13) . . ?
N4B C6B C7B 115.0(12) . . ?
C8B C9B H9B 119.6 . . ?
C8B C9B C10B 120.8(12) . . ?
C10B C9B H9B 119.6 . . ?
C11B C10B C9B 117.9(11) . . ?
C11B C10B H10B 121.1 . . ?
C9B C10B H10B 121.1 . . ?
C16B C17B C19B 119.0(12) . . ?
C16B C17B C18B 120.3(15) . . ?
C19B C17B C18B 120.6(14) . . ?
C20B C19B C17B 118.8(12) . . ?
C20B C19B H19B 120.6 . . ?
C17B C19B H19B 120.6 . . ?
C8A C9A C10A 122.1(12) . . ?
C8A C9A H9A 119.0 . . ?
C10A C9A H9A 119.0 . . ?
C43B C44B H44B 118.7 . . ?
C45B C44B C43B 122.6(12) . . ?
C45B C44B H44B 118.7 . . ?
C37B C38B H38A 110.9 . . ?
C37B C38B H38B 110.9 . . ?
H38A C38B H38B 108.9 . . ?
C39B C38B C37B 104.3(10) . . ?
C39B C38B H38A 110.9 . . ?
C39B C38B H38B 110.9 . . ?
C27A C28A H28A 119.3 . . ?
C29A C28A C27A 121.5(11) . . ?
C29A C28A H28A 119.3 . . ?
C26A C25A H25A 119.9 . . ?
C24A C25A C26A 120.2(14) . . ?
C24A C25A H25A 119.9 . . ?
C29B C30B H30B 118.0 . . ?
C31B C30B C29B 124.0(13) . . ?
C31B C30B H30B 118.0 . . ?
C32A C31A H31A 118.0 . . ?
C30A C31A C32A 124.0(11) . . ?
C30A C31A H31A 118.0 . . ?
C41B C46B H46B 117.6 . . ?
C41B C46B C45B 124.8(12) . . ?
C45B C46B H46B 117.6 . . ?
C44B C45B C46B 115.3(12) . . ?
C44B C45B H45B 122.4 . . ?
C46B C45B H45B 122.4 . . ?
N3B C39B C38B 103.4(10) . . ?
N3B C39B H39A 111.1 . . ?
N3B C39B H39B 111.1 . . ?
C38B C39B H39A 111.1 . . ?
C38B C39B H39B 111.1 . . ?
H39A C39B H39B 109.0 . . ?
C22A C23A H23A 120.1 . . ?
C22A C23A C24A 119.7(16) . . ?
C24A C23A H23A 120.1 . . ?
O4A C6A N4A 119.4(13) . . ?
O4A C6A C7A 126.8(13) . . ?
N4A C6A C7A 113.5(12) . . ?
C30B C31B H31B 119.6 . . ?
C32B C31B C30B 120.8(13) . . ?
C32B C31B H31B 119.6 . . ?
C44A C43A H43A 119.6 . . ?
C41A C43A C44A 120.8(14) . . ?
C41A C43A H43A 119.6 . . ?
C33B C32B H32B 120.7 . . ?
C31B C32B C33B 118.6(14) . . ?
C31B C32B H32B 120.7 . . ?
F3B C18B C17B 118.0(15) . . ?
F3B C18B F1B 122.6(17) . . ?
F3B C18B F2B 101(2) . . ?
F1B C18B C17B 111.0(16) . . ?
F2B C18B C17B 112(2) . . ?
F2B C18B F1B 86.4(19) . . ?
C27B C26B H26B 120.0 . . ?
C27B C26B C25B 120.0 . . ?
C25B C26B H26B 120.0 . . ?
C26B C27B H27B 120.0 . . ?
C26B C27B C22B 120.0 . . ?
C22B C27B H27B 120.0 . . ?
C27B C22B C21B 123.2(7) . . ?
C27B C22B C23B 120.0 . . ?
C23B C22B C21B 116.8(7) . . ?
C22B C23B H23B 120.0 . . ?
C24B C23B C22B 120.0 . . ?
C24B C23B H23B 120.0 . . ?
C23B C24B H24B 120.0 . . ?
C23B C24B C25B 120.0 . . ?
C25B C24B H24B 120.0 . . ?
C26B C25B H25B 120.0 . . ?
C24B C25B C26B 120.0 . . ?
C24B C25B H25B 120.0 . . ?
C25A C24A C23A 119.6(14) . . ?
C25A C24A H24A 120.2 . . ?
C23A C24A H24A 120.2 . . ?
C39A C40A H40C 121.1 . . ?
C39A C40A C41A 117.8(13) . . ?
C41A C40A H40C 121.1 . . ?
C43A C41A C40A 121.5(15) . . ?
C43A C41A H41A 119.2 . . ?
C40A C41A H41A 119.2 . . ?
Cl1S C1S H1S 109.1 . . ?
Cl2S C1S Cl1S 107.5(12) . . ?
Cl2S C1S Cl3S 114.6(13) . . ?
Cl2S C1S H1S 109.1 . . ?
Cl3S C1S Cl1S 107.4(12) . . ?
Cl3S C1S H1S 109.1 . . ?

loop_
_geom_bond_atom_site_label_1
_geom_bond_atom_site_label_2
_geom_bond_distance
_geom_bond_site_symmetry_2
_geom_bond_publ_flag
Ni1B O1B 1.843(8) . ?
Ni1B N1B 1.883(8) . ?
Ni1B N2B 1.836(9) . ?
Ni1B N3B 1.987(8) . ?
Ni1A N3A 1.947(8) . ?
Ni1A O1A 1.822(8) . ?
Ni1A N1A 1.876(9) . ?
Ni1A N2A 1.872(9) . ?
Cl1S C1S 1.79(2) . ?
Cl2S C1S 1.76(3) . ?
Cl3S C1S 1.77(2) . ?
O2A C1A 1.182(13) . ?
O1B C1B 1.271(13) . ?
O2B C1B 1.205(13) . ?
N3A C37A 1.495(14) . ?
N3A C34A 1.494(12) . ?
N3A C38A 1.498(13) . ?
O1A C1A 1.286(12) . ?
N1B C2B 1.529(13) . ?
N1B C21B 1.264(15) . ?
N1A C2A 1.522(13) . ?
N1A C20A 1.316(15) . ?
N2A C32A 1.346(14) . ?
N2A C33A 1.368(13) . ?
O4B C6B 1.243(17) . ?
C2A C3A 1.552(15) . ?
C2A C1A 1.551(15) . ?
C2A C13A 1.561(14) . ?
O3A C33A 1.266(14) . ?
O3B C35B 1.229(15) . ?
N2B C34B 1.376(14) . ?
N2B C35B 1.365(14) . ?
N3B C40B 1.496(14) . ?
N3B C36B 1.489(15) . ?
N3B C39B 1.497(14) . ?
C13B H13A 0.9700 . ?
C13B H13B 0.9700 . ?
C13B C2B 1.543(16) . ?
C13B C14B 1.477(15) . ?
C4B C12B 1.461(15) . ?
C4B C5B 1.317(15) . ?
C4B C3B 1.522(15) . ?
C19A H19A 0.9300 . ?
C19A C18A 1.341(16) . ?
C19A C14A 1.393(15) . ?
O4A C6A 1.199(17) . ?
C12B C11B 1.359(16) . ?
C12B C7B 1.442(16) . ?
C1B C2B 1.554(14) . ?
C3A H3AA 0.9700 . ?
C3A H3AB 0.9700 . ?
C3A C4A 1.489(15) . ?
C12A C11A 1.419(15) . ?
C12A C4A 1.459(15) . ?
C12A C7A 1.399(16) . ?
C18A H18A 0.9300 . ?
C18A C42A 1.419(17) . ?
F3A C46A 1.313(19) . ?
C27A C32A 1.444(14) . ?
C27A C20A 1.441(14) . ?
C27A C28A 1.413(15) . ?
C11B H11B 0.9300 . ?
C11B C10B 1.373(16) . ?
C11A H11A 0.9300 . ?
C11A C10A 1.372(17) . ?
C4A C5A 1.329(15) . ?
N4B H4B 0.8600 . ?
N4B C5B 1.390(15) . ?
N4B C6B 1.340(17) . ?
C2B C3B 1.559(14) . ?
C7B C8B 1.409(17) . ?
C7B C6B 1.518(18) . ?
C32A C31A 1.390(17) . ?
C21B C29B 1.504(16) . ?
C21B C22B 1.510(12) . ?
C14B C20B 1.406(16) . ?
C14B C15B 1.403(15) . ?
F2A C46A 1.307(16) . ?
C42A C46A 1.447(18) . ?
C42A C16A 1.403(18) . ?
C42B H42B 0.9300 . ?
C42B C41B 1.421(17) . ?
C42B C43B 1.392(18) . ?
C20B H20B 0.9300 . ?
C20B C19B 1.335(17) . ?
C13A H13C 0.9700 . ?
C13A H13D 0.9700 . ?
C13A C14A 1.507(14) . ?
C40B H40A 0.9700 . ?
C40B H40B 0.9700 . ?
C40B C41B 1.533(15) . ?
C26A H26A 0.9300 . ?
C26A C21A 1.421(17) . ?
C26A C25A 1.375(17) . ?
C14A C15A 1.372(17) . ?
C44A H44A 0.9300 . ?
C44A C45A 1.393(18) . ?
C44A C43A 1.38(2) . ?
C36A H36A 0.9700 . ?
C36A H36C 0.9700 . ?
C36A C35A 1.525(18) . ?
C36A C37A 1.504(14) . ?
C39A C45A 1.417(18) . ?
C39A C38A 1.515(14) . ?
C39A C40A 1.429(17) . ?
C35A H35A 0.9700 . ?
C35A H35B 0.9700 . ?
C35A C34A 1.567(16) . ?
C37A H37C 0.9700 . ?
C37A H37D 0.9700 . ?
C22A H22A 0.9300 . ?
C22A C21A 1.347(18) . ?
C22A C23A 1.36(2) . ?
C34A H34A 0.9800 . ?
C34A C33A 1.485(15) . ?
C36B H36B 0.9800 . ?
C36B C35B 1.528(16) . ?
C36B C37B 1.572(16) . ?
C34B C33B 1.404(18) . ?
C34B C29B 1.475(15) . ?
C5A H5A 0.9300 . ?
C5A N4A 1.404(15) . ?
C16B H16B 0.9300 . ?
C16B C15B 1.412(18) . ?
C16B C17B 1.37(2) . ?
C15A H15A 0.9300 . ?
C15A C16A 1.426(18) . ?
C5B H5B 0.9300 . ?
C45A H45A 0.9300 . ?
N4A H4A 0.8600 . ?
N4A C6A 1.398(18) . ?
C15B H15B 0.9300 . ?
C33B H33B 0.9300 . ?
C33B C32B 1.42(2) . ?
C41B C46B 1.361(17) . ?
C8A H8A 0.9300 . ?
C8A C7A 1.448(18) . ?
C8A C9A 1.325(19) . ?
C30A H30A 0.9300 . ?
C30A C29A 1.370(17) . ?
C30A C31A 1.373(18) . ?
C21A C20A 1.529(16) . ?
C43B H43B 0.9300 . ?
C43B C44B 1.43(2) . ?
C7A C6A 1.463(18) . ?
C46A F1A 1.428(19) . ?
C29A H29A 0.9300 . ?
C29A C28A 1.374(18) . ?
C29B C30B 1.391(18) . ?
C10A H10A 0.9300 . ?
C10A C9A 1.403(19) . ?
C37B H37A 0.9700 . ?
C37B H37B 0.9700 . ?
C37B C38B 1.54(2) . ?
C38A H38C 0.9700 . ?
C38A H38D 0.9700 . ?
C8B H8B 0.9300 . ?
C8B C9B 1.341(19) . ?
C3B H3BA 0.9700 . ?
C3B H3BB 0.9700 . ?
C16A H16A 0.9300 . ?
C9B H9B 0.9300 . ?
C9B C10B 1.420(19) . ?
C10B H10B 0.9300 . ?
C17B C19B 1.414(19) . ?
C17B C18B 1.48(2) . ?
C19B H19B 0.9300 . ?
C9A H9A 0.9300 . ?
C44B H44B 0.9300 . ?
C44B C45B 1.37(2) . ?
C38B H38A 0.9700 . ?
C38B H38B 0.9700 . ?
C38B C39B 1.501(18) . ?
F3B C18B 1.26(2) . ?
C28A H28A 0.9300 . ?
C25A H25A 0.9300 . ?
C25A C24A 1.34(2) . ?
C30B H30B 0.9300 . ?
C30B C31B 1.36(2) . ?
C31A H31A 0.9300 . ?
C46B H46B 0.9300 . ?
C46B C45B 1.411(16) . ?
F1B C18B 1.36(2) . ?
C45B H45B 0.9300 . ?
C39B H39A 0.9700 . ?
C39B H39B 0.9700 . ?
C23A H23A 0.9300 . ?
C23A C24A 1.42(2) . ?
C31B H31B 0.9300 . ?
C31B C32B 1.35(2) . ?
C43A H43A 0.9300 . ?
C43A C41A 1.32(3) . ?
C32B H32B 0.9300 . ?
C18B F2B 1.29(3) . ?
C26B H26B 0.9300 . ?
C26B C27B 1.3900 . ?
C26B C25B 1.3900 . ?
C27B H27B 0.9300 . ?
C27B C22B 1.3900 . ?
C22B C23B 1.3900 . ?
C23B H23B 0.9300 . ?
C23B C24B 1.3900 . ?
C24B H24B 0.9300 . ?
C24B C25B 1.3900 . ?
C25B H25B 0.9300 . ?
C24A H24A 0.9300 . ?
C40A H40C 0.9300 . ?
C40A C41A 1.445(19) . ?
C41A H41A 0.9300 . ?
C1S H1S 0.9800 . ?

loop_
_geom_torsion_atom_site_label_1
_geom_torsion_atom_site_label_2
_geom_torsion_atom_site_label_3
_geom_torsion_atom_site_label_4
_geom_torsion
_geom_torsion_site_symmetry_1
_geom_torsion_site_symmetry_2
_geom_torsion_site_symmetry_3
_geom_torsion_site_symmetry_4
_geom_torsion_publ_flag
Ni1B O1B C1B O2B 168.9(9) . . . . ?
Ni1B O1B C1B C2B -6.4(12) . . . . ?
Ni1B N1B C2B C13B -102.7(8) . . . . ?
Ni1B N1B C2B C1B 13.6(9) . . . . ?
Ni1B N1B C2B C3B 133.1(8) . . . . ?
Ni1B N1B C21B C29B 9.2(17) . . . . ?
Ni1B N1B C21B C22B -169.4(8) . . . . ?
Ni1B N2B C34B C33B 169.4(11) . . . . ?
Ni1B N2B C34B C29B -3.4(17) . . . . ?
Ni1B N2B C35B O3B 168.3(12) . . . . ?
Ni1B N2B C35B C36B -7.3(12) . . . . ?
Ni1B N3B C40B C41B -171.0(8) . . . . ?
Ni1B N3B C36B C35B 29.4(10) . . . . ?
Ni1B N3B C36B C37B -89.1(8) . . . . ?
Ni1B N3B C39B C38B 70.6(10) . . . . ?
Ni1A N3A C37A C36A 70.9(9) . . . . ?
Ni1A N3A C34A C35A -91.3(8) . . . . ?
Ni1A N3A C34A C33A 29.9(10) . . . . ?
Ni1A N3A C38A C39A -175.2(8) . . . . ?
Ni1A O1A C1A O2A 173.4(9) . . . . ?
Ni1A O1A C1A C2A -7.8(12) . . . . ?
Ni1A N1A C2A C3A 133.8(8) . . . . ?
Ni1A N1A C2A C1A 11.6(10) . . . . ?
Ni1A N1A C2A C13A -103.0(8) . . . . ?
Ni1A N1A C20A C27A 3.6(16) . . . . ?
Ni1A N1A C20A C21A -178.3(8) . . . . ?
Ni1A N2A C32A C27A -10.0(15) . . . . ?
Ni1A N2A C32A C31A 164.6(9) . . . . ?
Ni1A N2A C33A O3A 165.4(11) . . . . ?
Ni1A N2A C33A C34A -12.1(12) . . . . ?
O1B Ni1B N1B C2B -14.2(7) . . . . ?
O1B Ni1B N1B C21B 165.9(11) . . . . ?
O1B C1B C2B N1B -5.2(12) . . . . ?
O1B C1B C2B C13B 113.7(10) . . . . ?
O1B C1B C2B C3B -130.8(9) . . . . ?
O2B C1B C2B N1B 179.2(10) . . . . ?
O2B C1B C2B C13B -61.9(12) . . . . ?
O2B C1B C2B C3B 53.7(13) . . . . ?
N3A Ni1A O1A C1A -171.8(8) . . . . ?
N3A Ni1A N2A C32A -162.4(9) . . . . ?
N3A Ni1A N2A C33A 24.5(8) . . . . ?
N3A C34A C33A N2A -12.9(14) . . . . ?
N3A C34A C33A O3A 169.4(10) . . . . ?
O1A Ni1A N1A C2A -12.9(7) . . . . ?
O1A Ni1A N1A C20A 170.0(9) . . . . ?
N1B Ni1B O1B C1B 12.4(8) . . . . ?
N1B Ni1B N2B C34B 10.7(10) . . . . ?
N1B Ni1B N2B C35B -163.5(8) . . . . ?
N1B C2B C3B C4B -51.1(13) . . . . ?
N1B C21B C29B C34B 2.6(19) . . . . ?
N1B C21B C29B C30B 174.3(12) . . . . ?
N1B C21B C22B C27B -87.4(15) . . . . ?
N1B C21B C22B C23B 92.5(13) . . . . ?
N1A Ni1A O1A C1A 12.5(8) . . . . ?
N1A Ni1A N2A C32A 13.3(9) . . . . ?
N1A Ni1A N2A C33A -159.7(8) . . . . ?
N1A C2A C3A C4A -51.9(14) . . . . ?
N1A C2A C1A O2A 176.0(10) . . . . ?
N1A C2A C1A O1A -3.0(12) . . . . ?
N1A C2A C13A C14A 59.1(11) . . . . ?
N2A Ni1A N1A C2A 167.1(7) . . . . ?
N2A Ni1A N1A C20A -10.0(10) . . . . ?
N2A C32A C31A C30A -177.4(13) . . . . ?
C2A N1A C20A C27A -173.0(10) . . . . ?
C2A N1A C20A C21A 5.1(17) . . . . ?
C2A C3A C4A C12A 171.0(10) . . . . ?
C2A C3A C4A C5A -13.1(17) . . . . ?
C2A C13A C14A C19A -74.8(12) . . . . ?
C2A C13A C14A C15A 104.1(11) . . . . ?
N2B Ni1B N1B C2B 165.9(7) . . . . ?
N2B Ni1B N1B C21B -14.0(11) . . . . ?
N2B C34B C33B C32B 179.8(14) . . . . ?
N2B C34B C29B C21B -5.5(18) . . . . ?
N2B C34B C29B C30B -177.3(12) . . . . ?
N3B Ni1B O1B C1B -171.7(8) . . . . ?
N3B Ni1B N2B C34B -165.3(10) . . . . ?
N3B Ni1B N2B C35B 20.6(8) . . . . ?
N3B C40B C41B C42B -83.6(13) . . . . ?
N3B C40B C41B C46B 98.9(13) . . . . ?
N3B C36B C35B O3B 167.4(11) . . . . ?
N3B C36B C35B N2B -16.5(13) . . . . ?
N3B C36B C37B C38B -8.7(11) . . . . ?
C13B C2B C3B C4B -176.5(9) . . . . ?
C13B C14B C20B C19B 178.8(11) . . . . ?
C13B C14B C15B C16B -179.8(11) . . . . ?
C4B C12B C11B C10B -178.9(12) . . . . ?
C4B C12B C7B C8B 176.8(12) . . . . ?
C4B C12B C7B C6B -3.6(19) . . . . ?
C19A C18A C42A C46A 178.2(11) . . . . ?
C19A C18A C42A C16A 1.0(17) . . . . ?
C19A C14A C15A C16A -0.8(17) . . . . ?
C12B C4B C5B N4B 3.6(19) . . . . ?
C12B C4B C3B C2B 167.4(10) . . . . ?
C12B C11B C10B C9B 1(2) . . . . ?
C12B C7B C8B C9B 3(2) . . . . ?
C12B C7B C6B O4B 177.8(15) . . . . ?
C12B C7B C6B N4B 0(2) . . . . ?
C1B C2B C3B C4B 69.1(11) . . . . ?
C3A C2A C1A O2A 49.5(13) . . . . ?
C3A C2A C1A O1A -129.5(9) . . . . ?
C3A C2A C13A C14A -173.4(9) . . . . ?
C3A C4A C5A N4A -177.5(12) . . . . ?
C12A C11A C10A C9A 2(2) . . . . ?
C12A C4A C5A N4A -1.5(19) . . . . ?
C12A C7A C6A O4A -179.5(17) . . . . ?
C12A C7A C6A N4A -7(2) . . . . ?
C18A C19A C14A C13A 178.3(10) . . . . ?
C18A C19A C14A C15A -0.6(16) . . . . ?
C18A C42A C46A F3A 169.0(15) . . . . ?
C18A C42A C46A F2A -62.8(17) . . . . ?
C18A C42A C46A F1A 48.6(16) . . . . ?
C18A C42A C16A C15A -2.3(18) . . . . ?
C27A C32A C31A C30A -2.6(19) . . . . ?
C11B C12B C7B C8B -5.4(19) . . . . ?
C11B C12B C7B C6B 174.2(13) . . . . ?
C11A C12A C4A C3A 1.2(18) . . . . ?
C11A C12A C4A C5A -174.9(12) . . . . ?
C11A C12A C7A C8A -2(2) . . . . ?
C11A C12A C7A C6A 179.3(14) . . . . ?
C11A C10A C9A C8A -1(2) . . . . ?
C1A C2A C3A C4A 69.7(12) . . . . ?
C1A C2A C13A C14A -56.8(11) . . . . ?
C4A C12A C11A C10A 177.5(12) . . . . ?
C4A C12A C7A C8A -179.6(13) . . . . ?
C4A C12A C7A C6A 1(2) . . . . ?
C4A C5A N4A C6A -5(2) . . . . ?
C2B N1B C21B C29B -170.7(10) . . . . ?
C2B N1B C21B C22B 10.7(18) . . . . ?
C2B C13B C14B C20B -79.2(13) . . . . ?
C2B C13B C14B C15B 103.0(11) . . . . ?
C7B C12B C11B C10B 3(2) . . . . ?
C7B C8B C9B C10B 1(2) . . . . ?
C32A N2A C33A O3A -7.8(18) . . . . ?
C32A N2A C33A C34A 174.6(10) . . . . ?
C32A C27A C20A N1A 3.6(18) . . . . ?
C32A C27A C20A C21A -174.7(11) . . . . ?
C32A C27A C28A C29A 3.8(19) . . . . ?
C21B N1B C2B C13B 77.2(13) . . . . ?
C21B N1B C2B C1B -166.5(10) . . . . ?
C21B N1B C2B C3B -47.0(14) . . . . ?
C21B C29B C30B C31B 179.4(14) . . . . ?
C21B C22B C23B C24B -179.9(10) . . . . ?
C14B C13B C2B N1B 55.5(12) . . . . ?
C14B C13B C2B C1B -61.5(11) . . . . ?
C14B C13B C2B C3B -175.8(9) . . . . ?
C14B C20B C19B C17B 4.9(17) . . . . ?
C42B C41B C46B C45B 1.7(19) . . . . ?
C42B C43B C44B C45B 8(2) . . . . ?
C20B C14B C15B C16B 2.3(16) . . . . ?
C13A C2A C3A C4A -175.7(10) . . . . ?
C13A C2A C1A O2A -66.9(12) . . . . ?
C13A C2A C1A O1A 114.1(9) . . . . ?
C13A C14A C15A C16A -179.8(10) . . . . ?
C40B N3B C36B C35B -82.9(11) . . . . ?
C40B N3B C36B C37B 158.6(9) . . . . ?
C40B N3B C39B C38B -170.9(9) . . . . ?
C40B C41B C46B C45B 179.2(11) . . . . ?
C26A C21A C20A N1A -90.5(15) . . . . ?
C26A C21A C20A C27A 87.8(14) . . . . ?
C26A C25A C24A C23A 6(2) . . . . ?
C14A C19A C18A C42A 0.6(16) . . . . ?
C14A C15A C16A C42A 2.2(19) . . . . ?
C44A C43A C41A C40A 2(3) . . . . ?
C36A C35A C34A N3A -4.5(11) . . . . ?
C36A C35A C34A C33A -123.0(10) . . . . ?
C39A C40A C41A C43A -3(3) . . . . ?
C35A C36A C37A N3A 41.1(11) . . . . ?
C35A C34A C33A N2A 103.1(12) . . . . ?
C35A C34A C33A O3A -74.7(13) . . . . ?
C37A N3A C34A C35A 30.0(9) . . . . ?
C37A N3A C34A C33A 151.2(9) . . . . ?
C37A N3A C38A C39A 60.1(12) . . . . ?
C37A C36A C35A C34A -22.4(12) . . . . ?
C22A C21A C20A N1A 96.8(16) . . . . ?
C22A C21A C20A C27A -84.9(16) . . . . ?
C22A C23A C24A C25A -5(2) . . . . ?
C34A N3A C37A C36A -44.5(9) . . . . ?
C34A N3A C38A C39A -59.6(12) . . . . ?
C36B N3B C40B C41B -58.1(13) . . . . ?
C36B N3B C39B C38B -43.0(10) . . . . ?
C36B C37B C38B C39B -16.9(12) . . . . ?
C34B N2B C35B O3B -7(2) . . . . ?
C34B N2B C35B C36B 177.9(10) . . . . ?
C34B C33B C32B C31B 3(3) . . . . ?
C34B C29B C30B C31B -8(2) . . . . ?
C5A N4A C6A O4A -178.3(16) . . . . ?
C5A N4A C6A C7A 8(2) . . . . ?
C16B C17B C19B C20B -5.3(18) . . . . ?
C16B C17B C18B F3B 56(2) . . . . ?
C16B C17B C18B F1B -154.8(15) . . . . ?
C16B C17B C18B F2B -60(3) . . . . ?
C5B C4B C12B C11B -175.7(12) . . . . ?
C5B C4B C12B C7B 1.9(17) . . . . ?
C5B C4B C3B C2B -7.6(17) . . . . ?
C5B N4B C6B O4B -172.2(15) . . . . ?
C5B N4B C6B C7B 6(2) . . . . ?
C45A C44A C43A C41A -1(3) . . . . ?
C45A C39A C38A N3A -90.9(13) . . . . ?
C45A C39A C40A C41A 2(2) . . . . ?
C15B C14B C20B C19B -3.4(16) . . . . ?
C15B C16B C17B C19B 5(2) . . . . ?
C15B C16B C17B C18B 180.0(13) . . . . ?
C33B C34B C29B C21B -178.9(12) . . . . ?
C33B C34B C29B C30B 9.3(18) . . . . ?
C41B C42B C43B C44B -3.9(19) . . . . ?
C41B C46B C45B C44B 2.0(19) . . . . ?
C8A C7A C6A O4A 1(3) . . . . ?
C8A C7A C6A N4A 174.1(14) . . . . ?
C30A C29A C28A C27A -8(2) . . . . ?
C21A C26A C25A C24A 0(2) . . . . ?
C21A C22A C23A C24A -3(2) . . . . ?
C33A N2A C32A C27A 162.3(10) . . . . ?
C33A N2A C32A C31A -23.1(17) . . . . ?
C43B C42B C41B C40B -178.2(11) . . . . ?
C43B C42B C41B C46B -0.6(18) . . . . ?
C43B C44B C45B C46B -7(2) . . . . ?
C7A C12A C11A C10A -0.5(19) . . . . ?
C7A C12A C4A C3A 179.2(11) . . . . ?
C7A C12A C4A C5A 3.1(17) . . . . ?
C7A C8A C9A C10A -1(3) . . . . ?
C46A C42A C16A C15A -179.5(12) . . . . ?
C35B N2B C34B C33B -16.5(19) . . . . ?
C35B N2B C34B C29B 170.7(11) . . . . ?
C35B C36B C37B C38B -128.1(10) . . . . ?
C20A N1A C2A C3A -49.2(14) . . . . ?
C20A N1A C2A C1A -171.4(10) . . . . ?
C20A N1A C2A C13A 74.0(13) . . . . ?
C20A C27A C32A N2A -0.2(18) . . . . ?
C20A C27A C32A C31A -175.1(11) . . . . ?
C20A C27A C28A C29A -179.5(12) . . . . ?
C29A C30A C31A C32A -1(2) . . . . ?
C29B C21B C22B C27B 93.9(10) . . . . ?
C29B C21B C22B C23B -86.2(10) . . . . ?
C29B C34B C33B C32B -7(2) . . . . ?
C29B C30B C31B C32B 4(3) . . . . ?
C37B C36B C35B O3B -77.9(14) . . . . ?
C37B C36B C35B N2B 98.2(12) . . . . ?
C37B C38B C39B N3B 36.2(11) . . . . ?
C38A N3A C37A C36A -170.4(8) . . . . ?
C38A N3A C34A C35A 154.2(9) . . . . ?
C38A N3A C34A C33A -84.6(11) . . . . ?
C38A C39A C45A C44A -179.2(12) . . . . ?
C38A C39A C40A C41A -179.6(13) . . . . ?
C8B C7B C6B O4B -3(2) . . . . ?
C8B C7B C6B N4B 179.6(14) . . . . ?
C8B C9B C10B C11B -3(2) . . . . ?
C3B C4B C12B C11B 9.0(18) . . . . ?
C3B C4B C12B C7B -173.4(11) . . . . ?
C3B C4B C5B N4B 178.6(12) . . . . ?
C16A C42A C46A F3A -14(2) . . . . ?
C16A C42A C46A F2A 114.5(15) . . . . ?
C16A C42A C46A F1A -134.2(13) . . . . ?
C6B N4B C5B C4B -8(2) . . . . ?
C6B C7B C8B C9B -176.1(15) . . . . ?
C17B C16B C15B C14B -3(2) . . . . ?
C19B C17B C18B F3B -128.3(19) . . . . ?
C19B C17B C18B F1B 21(2) . . . . ?
C19B C17B C18B F2B 115(2) . . . . ?
C9A C8A C7A C12A 3(2) . . . . ?
C9A C8A C7A C6A -178.2(16) . . . . ?
C28A C27A C32A N2A 176.2(11) . . . . ?
C28A C27A C32A C31A 1.3(17) . . . . ?
C28A C27A C20A N1A -172.9(11) . . . . ?
C28A C27A C20A C21A 8.8(15) . . . . ?
C25A C26A C21A C22A -7.3(19) . . . . ?
C25A C26A C21A C20A 179.9(11) . . . . ?
C30B C31B C32B C33B -1(3) . . . . ?
C31A C30A C29A C28A 6(2) . . . . ?
C39B N3B C40B C41B 64.4(12) . . . . ?
C39B N3B C36B C35B 149.9(9) . . . . ?
C39B N3B C36B C37B 31.4(10) . . . . ?
C23A C22A C21A C26A 9(2) . . . . ?
C23A C22A C21A C20A -178.5(14) . . . . ?
C43A C44A C45A C39A 0(2) . . . . ?
C18B C17B C19B C20B 179.2(12) . . . . ?
C26B C27B C22B C21B 179.9(10) . . . . ?
C26B C27B C22B C23B 0.0 . . . . ?
C27B C26B C25B C24B 0.0 . . . . ?
C27B C22B C23B C24B 0.0 . . . . ?
C22B C21B C29B C34B -178.6(11) . . . . ?
C22B C21B C29B C30B -6.9(15) . . . . ?
C22B C23B C24B C25B 0.0 . . . . ?
C23B C24B C25B C26B 0.0 . . . . ?
C25B C26B C27B C22B 0.0 . . . . ?
C40A C39A C45A C44A -0.7(19) . . . . ?
C40A C39A C38A N3A 90.5(13) . . . . ?

loop_
_smtbx_masks_void_nr
_smtbx_masks_void_average_x
_smtbx_masks_void_average_y
_smtbx_masks_void_average_z
_smtbx_masks_void_volume
_smtbx_masks_void_count_electrons
_smtbx_masks_void_content
1 -0.229 -0.250 0.000 786.8 191.7 ?
2 0.080 0.176 0.870 275.9 67.9 ?
3 0.592 0.250 0.500 786.8 190.3 ?
4 -0.080 0.676 0.630 275.9 68.6 ?
5 0.420 0.824 0.370 275.9 68.0 ?
6 0.580 0.324 0.130 275.9 66.9 ?
